data_7218530
loop_
_publ_author_name
'Gogoi, Abhijit'
'Das, Gopal'

_publ_section_title
;
 NIR Sensing of Zn(II) and Subsequent Dihydrogen Phosphate Detection by a
 Benzothiazole Functionalized Ninhydrin Based Receptor
;
_journal_name_full 'RSC Adv.'
_journal_paper_doi 10.1039/C4RA10556G
_journal_year 2014
_chemical_formula_moiety 'C22 H13 N5 S'
_chemical_formula_sum 'C22 H13 N5 S'
_chemical_formula_weight 379.44
_chemical_name_systematic
; 
 ? 
;
_space_group_IT_number 14
_symmetry_cell_setting monoclinic
_symmetry_space_group_name_Hall '-P 2ybc'
_symmetry_space_group_name_H-M 'P 1 21/c 1'
_atom_sites_solution_hydrogens geom
_atom_sites_solution_primary direct
_atom_sites_solution_secondary difmap
_audit_creation_method SHELXL-97
_cell_angle_alpha 90.00
_cell_angle_beta 102.302(6)
_cell_angle_gamma 90.00
_cell_formula_units_Z 4
_cell_length_a 9.9373(12)
_cell_length_b 13.5639(16)
_cell_length_c 13.7420(17)
_cell_measurement_temperature 298(2)
_cell_measurement_theta_max 28.29
_cell_measurement_theta_min 4.14
_cell_volume 1809.7(4)
_computing_cell_refinement 'Bruker SMART'
_computing_data_collection 'Bruker SMART'
_computing_data_reduction 'Bruker SAINT'
_computing_molecular_graphics 'Bruker SHELXTL'
_computing_publication_material 'Bruker SHELXTL'
_computing_structure_refinement 'SHELXL-97 (Sheldrick, 1997)'
_computing_structure_solution 'SHELXS-97 (Sheldrick, 1990)'
_diffrn_ambient_temperature 298(2)
_diffrn_measured_fraction_theta_full 0.989
_diffrn_measured_fraction_theta_max 0.989
_diffrn_measurement_device_type 'CCD area detector'
_diffrn_measurement_method 'phi and omega scans'
_diffrn_radiation_monochromator graphite
_diffrn_radiation_source 'fine-focus sealed tube'
_diffrn_radiation_type MoK\a
_diffrn_radiation_wavelength 0.71073
_diffrn_reflns_av_R_equivalents 0.0325
_diffrn_reflns_av_sigmaI/netI 0.0197
_diffrn_reflns_limit_h_max 13
_diffrn_reflns_limit_h_min -13
_diffrn_reflns_limit_k_max 18
_diffrn_reflns_limit_k_min -16
_diffrn_reflns_limit_l_max 18
_diffrn_reflns_limit_l_min -18
_diffrn_reflns_number 25344
_diffrn_reflns_theta_full 28.38
_diffrn_reflns_theta_max 28.38
_diffrn_reflns_theta_min 4.04
_exptl_absorpt_coefficient_mu 0.197
_exptl_absorpt_correction_T_max 0.946
_exptl_absorpt_correction_T_min 0.927
_exptl_absorpt_correction_type multi-scan
_exptl_absorpt_process_details SADABS
_exptl_crystal_colour colorless
_exptl_crystal_density_diffrn 1.393
_exptl_crystal_density_method 'not measured'
_exptl_crystal_description block
_exptl_crystal_F_000 784
_exptl_crystal_size_max 0.41
_exptl_crystal_size_mid 0.32
_exptl_crystal_size_min 0.28
_refine_diff_density_max 0.512
_refine_diff_density_min -0.340
_refine_diff_density_rms 0.043
_refine_ls_extinction_method none
_refine_ls_goodness_of_fit_ref 0.920
_refine_ls_matrix_type full
_refine_ls_number_parameters 257
_refine_ls_number_reflns 4491
_refine_ls_number_restraints 0
_refine_ls_restrained_S_all 0.920
_refine_ls_R_factor_all 0.0570
_refine_ls_R_factor_gt 0.0435
_refine_ls_shift/su_max 0.001
_refine_ls_shift/su_mean 0.000
_refine_ls_structure_factor_coef Fsqd
_refine_ls_weighting_details 'calc w=1/[\s^2^(Fo^2^)+(0.1000P)^2^+0.6226P] where P=(Fo^2^+2Fc^2^)/3'
_refine_ls_weighting_scheme calc
_refine_ls_wR_factor_gt 0.1315
_refine_ls_wR_factor_ref 0.1517
_reflns_number_gt 3536
_reflns_number_total 4521
_reflns_threshold_expression >2sigma(I)
_cod_data_source_file c4ra10556g2.cif
_cod_data_source_block NinSBz
_cod_depositor_comments
;
The following automatic conversions were performed:

'_symmetry_cell_setting' value 'Monoclinic' changed to 'monoclinic'
according to
/usr/data/users/saulius/crontab/automatic-downloads/rss-feeds/RSC/lib/dictionaries/cif_core.dic
dictionary named 'cif_core.dic' version 2.4.2 from 2011-04-26.

Automatic conversion script
Id: cif_fix_values 2827 2014-09-09 07:05:25Z andrius 
;
_cod_original_sg_symbol_H-M P2(1)/c
_cod_database_code 7218530

loop_
_symmetry_equiv_pos_as_xyz
'x, y, z'
'-x, y+1/2, -z+1/2'
'-x, -y, -z'
'x, -y-1/2, z-1/2'

loop_
_atom_site_label
_atom_site_type_symbol
_atom_site_fract_x
_atom_site_fract_y
_atom_site_fract_z
_atom_site_U_iso_or_equiv
_atom_site_adp_type
_atom_site_occupancy
_atom_site_symmetry_multiplicity
_atom_site_calc_flag
_atom_site_refinement_flags
S1 S 0.62091(5) 0.40545(3) 1.21396(3) 0.04990(16) Uani 1 1 d .
C7 C 0.80992(16) 0.54297(11) 0.90736(12) 0.0397(3) Uani 1 1 d .
C8 C 0.91276(17) 0.60247(11) 0.87721(12) 0.0412(3) Uani 1 1 d .
C17 C 0.43835(17) 0.28413(11) 1.12004(12) 0.0417(3) Uani 1 1 d .
C15 C 0.82202(16) 0.55433(11) 1.01496(12) 0.0407(3) Uani 1 1 d .
C5 C 0.98872(17) 0.65462(12) 0.96661(12) 0.0433(3) Uani 1 1 d .
C16 C 0.58572(16) 0.39148(11) 1.08419(12) 0.0400(3) Uani 1 1 d .
C6 C 0.93333(16) 0.62535(12) 1.04856(12) 0.0422(3) Uani 1 1 d .
C9 C 0.8422(2) 0.54835(13) 0.71998(13) 0.0498(4) Uani 1 1 d .
C1 C 0.98657(18) 0.66356(14) 1.14297(13) 0.0487(4) Uani 1 1 d .
H1 H 0.9505 0.6447 1.1973 0.058 Uiso 1 1 calc R
C4 C 1.0968(2) 0.72091(14) 0.97899(15) 0.0526(4) Uani 1 1 d .
H4 H 1.1338 0.7401 0.9252 0.063 Uiso 1 1 calc R
C22 C 0.49640(17) 0.31560(12) 1.21682(13) 0.0439(3) Uani 1 1 d .
C14 C 0.73769(18) 0.49043(12) 0.74843(13) 0.0455(4) Uani 1 1 d .
C2 C 1.0946(2) 0.73029(15) 1.15433(14) 0.0555(4) Uani 1 1 d .
H2 H 1.1310 0.7566 1.2169 0.067 Uiso 1 1 calc R
C18 C 0.33516(19) 0.21316(13) 1.10498(15) 0.0527(4) Uani 1 1 d .
H18 H 0.2944 0.1923 1.0410 0.063 Uiso 1 1 calc R
C21 C 0.4550(2) 0.27583(15) 1.29931(14) 0.0572(5) Uani 1 1 d .
H21 H 0.4944 0.2968 1.3635 0.069 Uiso 1 1 calc R
C3 C 1.1488(2) 0.75814(15) 1.07373(16) 0.0577(5) Uani 1 1 d .
H3 H 1.2215 0.8027 1.0832 0.069 Uiso 1 1 calc R
C20 C 0.3539(2) 0.20440(16) 1.28293(16) 0.0624(5) Uani 1 1 d .
H20 H 0.3253 0.1763 1.3369 0.075 Uiso 1 1 calc R
C19 C 0.2943(2) 0.17410(15) 1.18729(17) 0.0608(5) Uani 1 1 d .
H19 H 0.2255 0.1265 1.1781 0.073 Uiso 1 1 calc R
C13 C 0.6483(2) 0.43424(15) 0.67668(16) 0.0595(5) Uani 1 1 d .
H13 H 0.5794 0.3967 0.6949 0.071 Uiso 1 1 calc R
C10 C 0.8541(3) 0.54705(16) 0.61971(15) 0.0661(6) Uani 1 1 d .
H10 H 0.9221 0.5842 0.5998 0.079 Uiso 1 1 calc R
C11 C 0.7652(3) 0.49099(18) 0.55121(16) 0.0756(7) Uani 1 1 d .
H11 H 0.7735 0.4906 0.4851 0.091 Uiso 1 1 calc R
C12 C 0.6627(3) 0.43470(18) 0.57993(17) 0.0724(6) Uani 1 1 d .
H12 H 0.6036 0.3971 0.5327 0.087 Uiso 1 1 calc R
N4 N 0.72237(14) 0.48736(10) 0.84585(11) 0.0440(3) Uani 1 1 d .
N2 N 0.65592(15) 0.44580(10) 1.02780(11) 0.0449(3) Uani 1 1 d .
N3 N 0.49132(15) 0.32781(11) 1.04369(11) 0.0466(3) Uani 1 1 d .
N1 N 0.75401(14) 0.50949(10) 1.07338(10) 0.0434(3) Uani 1 1 d .
N5 N 0.93226(17) 0.60611(11) 0.78653(11) 0.0500(4) Uani 1 1 d .
H51 H 0.6430(19) 0.4353(13) 0.9576(14) 0.038(4) Uiso 1 1 d .

loop_
_atom_site_aniso_label
_atom_site_aniso_U_11
_atom_site_aniso_U_22
_atom_site_aniso_U_33
_atom_site_aniso_U_23
_atom_site_aniso_U_13
_atom_site_aniso_U_12
S1 0.0538(3) 0.0514(3) 0.0458(2) -0.00032(17) 0.01339(19) -0.00740(18)
C7 0.0396(7) 0.0357(7) 0.0454(8) 0.0057(6) 0.0126(6) 0.0055(6)
C8 0.0429(8) 0.0353(7) 0.0467(8) 0.0043(6) 0.0122(6) 0.0023(6)
C17 0.0435(8) 0.0360(7) 0.0471(8) 0.0059(6) 0.0131(6) 0.0059(6)
C15 0.0400(8) 0.0401(8) 0.0438(8) 0.0022(6) 0.0132(6) 0.0084(6)
C5 0.0435(8) 0.0406(8) 0.0462(8) 0.0004(6) 0.0105(6) 0.0044(6)
C16 0.0416(8) 0.0374(7) 0.0432(8) 0.0047(6) 0.0138(6) 0.0049(6)
C6 0.0398(8) 0.0416(8) 0.0465(8) 0.0005(6) 0.0121(6) 0.0092(6)
C9 0.0604(10) 0.0405(9) 0.0485(9) 0.0030(7) 0.0113(8) -0.0008(7)
C1 0.0472(9) 0.0531(10) 0.0471(8) -0.0044(7) 0.0130(7) 0.0053(7)
C4 0.0528(10) 0.0513(10) 0.0562(10) 0.0016(8) 0.0172(8) -0.0034(8)
C22 0.0452(8) 0.0414(8) 0.0475(8) 0.0038(7) 0.0150(7) 0.0020(6)
C14 0.0519(9) 0.0371(8) 0.0463(8) 0.0010(6) 0.0078(7) 0.0023(6)
C2 0.0546(10) 0.0578(11) 0.0529(10) -0.0104(8) 0.0089(8) 0.0028(8)
C18 0.0503(9) 0.0451(9) 0.0622(11) 0.0009(8) 0.0104(8) -0.0007(7)
C21 0.0646(11) 0.0630(11) 0.0474(9) 0.0050(8) 0.0196(8) -0.0039(9)
C3 0.0528(10) 0.0544(10) 0.0653(11) -0.0074(9) 0.0115(9) -0.0086(8)
C20 0.0644(12) 0.0637(12) 0.0665(12) 0.0148(9) 0.0305(10) -0.0038(9)
C19 0.0549(10) 0.0492(10) 0.0830(14) 0.0068(9) 0.0253(10) -0.0073(8)
C13 0.0667(12) 0.0506(10) 0.0580(11) -0.0058(9) 0.0059(9) -0.0084(9)
C10 0.0918(16) 0.0587(12) 0.0505(10) 0.0036(9) 0.0208(10) -0.0128(11)
C11 0.115(2) 0.0654(13) 0.0462(10) -0.0032(9) 0.0166(12) -0.0126(13)
C12 0.0973(18) 0.0609(12) 0.0539(11) -0.0095(9) 0.0044(11) -0.0151(12)
N4 0.0427(7) 0.0385(7) 0.0510(7) 0.0015(6) 0.0103(6) 0.0008(5)
N2 0.0474(7) 0.0454(8) 0.0449(7) 0.0039(6) 0.0162(6) -0.0026(6)
N3 0.0507(8) 0.0426(7) 0.0493(7) 0.0093(6) 0.0171(6) 0.0036(6)
N1 0.0418(7) 0.0415(7) 0.0497(7) 0.0028(6) 0.0155(6) 0.0040(5)
N5 0.0583(9) 0.0473(8) 0.0464(8) 0.0039(6) 0.0156(6) -0.0061(6)

loop_
_atom_type_symbol
_atom_type_description
_atom_type_scat_dispersion_real
_atom_type_scat_dispersion_imag
_atom_type_scat_source
C C 0.0033 0.0016 'International Tables Vol C Tables 4.2.6.8 and 6.1.1.4'
H H 0.0000 0.0000 'International Tables Vol C Tables 4.2.6.8 and 6.1.1.4'
N N 0.0061 0.0033 'International Tables Vol C Tables 4.2.6.8 and 6.1.1.4'
S S 0.1246 0.1234 'International Tables Vol C Tables 4.2.6.8 and 6.1.1.4'

loop_
_geom_angle_atom_site_label_1
_geom_angle_atom_site_label_2
_geom_angle_atom_site_label_3
_geom_angle
C22 S1 C16 87.63(8)
N4 C7 C8 123.60(15)
N4 C7 C15 127.58(14)
C8 C7 C15 108.82(14)
N5 C8 C7 124.02(16)
N5 C8 C5 128.57(15)
C7 C8 C5 107.40(14)
C18 C17 C22 119.65(15)
C18 C17 N3 124.36(16)
C22 C17 N3 115.98(15)
N1 C15 C6 124.60(15)
N1 C15 C7 129.03(15)
C6 C15 C7 106.33(13)
C4 C5 C6 120.62(16)
C4 C5 C8 131.22(16)
C6 C5 C8 108.16(15)
N3 C16 N2 121.46(15)
N3 C16 S1 118.26(12)
N2 C16 S1 120.28(13)
C1 C6 C5 120.21(16)
C1 C6 C15 130.52(16)
C5 C6 C15 109.27(14)
N5 C9 C10 118.58(18)
N5 C9 C14 122.70(16)
C10 C9 C14 118.72(18)
C2 C1 C6 118.62(17)
C5 C4 C3 118.38(17)
C21 C22 C17 121.44(17)
C21 C22 S1 128.51(15)
C17 C22 S1 110.05(12)
N4 C14 C13 118.77(17)
N4 C14 C9 121.43(16)
C13 C14 C9 119.80(17)
C3 C2 C1 120.79(17)
C19 C18 C17 118.58(18)
C20 C21 C22 118.03(19)
C2 C3 C4 121.38(18)
C21 C20 C19 120.84(17)
C20 C19 C18 121.43(18)
C12 C13 C14 119.9(2)
C11 C10 C9 120.1(2)
C10 C11 C12 120.7(2)
C13 C12 C11 120.8(2)
C7 N4 C14 114.32(14)
N1 N2 C16 119.17(14)
C16 N3 C17 108.07(14)
C15 N1 N2 115.44(14)
C8 N5 C9 113.90(15)

loop_
_geom_bond_atom_site_label_1
_geom_bond_atom_site_label_2
_geom_bond_distance
S1 C22 1.7431(18)
S1 C16 1.7529(17)
C7 N4 1.314(2)
C7 C8 1.431(2)
C7 C15 1.466(2)
C8 N5 1.302(2)
C8 C5 1.478(2)
C17 C18 1.389(2)
C17 C22 1.399(2)
C17 N3 1.402(2)
C15 N1 1.305(2)
C15 C6 1.465(2)
C5 C4 1.383(2)
C5 C6 1.412(2)
C16 N3 1.309(2)
C16 N2 1.364(2)
C6 C1 1.393(2)
C9 N5 1.379(2)
C9 C10 1.408(3)
C9 C14 1.422(3)
C1 C2 1.387(3)
C4 C3 1.389(3)
C22 C21 1.394(2)
C14 N4 1.380(2)
C14 C13 1.403(3)
C2 C3 1.383(3)
C18 C19 1.386(3)
C21 C20 1.380(3)
C20 C19 1.384(3)
C13 C12 1.367(3)
C10 C11 1.375(3)
C11 C12 1.395(4)
N2 N1 1.352(2)
